data_8101127
loop_
_publ_author_name
'Spannenberg, Anke'
'Ait Allal, Badia'
'El Firdoussi, Larbi'
'Karim, Abdallah'
'Beller, Matthias'

_publ_section_title
;
Crystal structure of bis(\p-allyldihydro-valencene)dichlorodipalladium, 
C~15~H~25~ClPd
;
_journal_issue 4
_journal_name_full 'Zeitschrift f\"ur Kristallographie - New Crystal Structures'
_journal_page_first 659
_journal_page_last 660
_journal_volume 216
_journal_year 2001
_chemical_formula_sum 'C15 H25 Cl Pd'
_chemical_formula_weight 347.20
_space_group_IT_number 92
_symmetry_cell_setting tetragonal
_symmetry_space_group_name_Hall 'P 4abw 2nw'
_symmetry_space_group_name_H-M 'P 41 21 2'
_cell_angle_alpha 90.00
_cell_angle_beta 90.00
_cell_angle_gamma 90.00
_cell_formula_units_Z 8
_cell_length_a 9.5780(10)
_cell_length_b 9.5780(10)
_cell_length_c 33.228(7)
_cell_measurement_temperature 293(2)
_cell_volume 3048.3(8)
_diffrn_ambient_temperature 293(2)
_exptl_crystal_density_diffrn 1.513
_refine_ls_R_factor_obs 0.0514
_refine_ls_wR_factor_obs 0.1038
_cod_database_code 8101127

loop_
_symmetry_equiv_pos_as_xyz
'x, y, z'
'-x, -y, z+1/2'
'-y+1/2, x+1/2, z+1/4'
'y+1/2, -x+1/2, z+3/4'
'-x+1/2, y+1/2, -z+1/4'
'x+1/2, -y+1/2, -z+3/4'
'y, x, -z'
'-y, -x, -z+1/2'

loop_
_atom_site_aniso_label
_atom_site_aniso_U_11
_atom_site_aniso_U_22
_atom_site_aniso_U_33
_atom_site_aniso_U_23
_atom_site_aniso_U_13
_atom_site_aniso_U_12
C1 0.140(15) 0.075(11) 0.058(8) 0.013(8) 0.035(9) 0.010(11)
C2 0.142(14) 0.070(9) 0.057(7) 0.005(7) 0.004(9) 0.036(9)
C3 0.114(12) 0.056(9) 0.047(7) -0.011(6) -0.022(7) 0.001(7)
C4 0.091(9) 0.045(7) 0.031(6) -0.010(5) 0.000(5) 0.004(6)
C5 0.133(12) 0.067(9) 0.044(7) -0.018(6) -0.030(7) -0.007(8)
C6 0.075(8) 0.040(7) 0.046(6) -0.011(5) 0.014(6) 0.009(6)
C7 0.113(12) 0.054(8) 0.052(8) -0.002(6) 0.030(8) -0.012(8)
C8 0.066(7) 0.051(7) 0.046(6) 0.003(5) -0.008(5) -0.011(6)
C9 0.086(10) 0.048(7) 0.057(7) -0.022(6) -0.010(7) 0.010(7)
C10 0.057(7) 0.072(8) 0.074(8) 0.004(6) 0.000(6) 0.011(7)
C11 0.084(10) 0.089(9) 0.084(9) 0.011(8) 0.008(8) -0.024(7)
C12 0.088(9) 0.060(7) 0.056(7) 0.021(6) -0.012(6) 0.005(7)
C13 0.121(12) 0.071(9) 0.075(8) -0.003(6) -0.017(8) 0.017(9)
C14 0.088(10) 0.104(11) 0.099(10) -0.001(8) -0.049(8) -0.014(9)
C15 0.145(14) 0.136(13) 0.058(7) 0.002(9) 0.014(9) 0.060(11)
Cl 0.061(2) 0.085(2) 0.092(2) -0.028(2) 0.009(2) -0.0013(15)
Pd 0.0804(8) 0.0499(6) 0.0811(6) -0.0134(5) 0.0309(5) -0.0087(5)

loop_
_atom_site_label
_atom_site_type_symbol
_atom_site_fract_x
_atom_site_fract_y
_atom_site_fract_z
_atom_site_U_iso_or_equiv
_atom_site_thermal_displace_type
_atom_site_occupancy
_atom_site_calc_flag
_atom_site_refinement_flags
_atom_site_disorder_group
C1 C 0.1025(19) -0.0391(16) 0.4011(4) 0.091(5) Uani 1 d . .
H1 H 0.1224(91) 0.0387(99) 0.3849(25) 0.049(28) Uiso 1 d . .
C2 C -0.0300(17) -0.1154(13) 0.4050(3) 0.090(4) Uani 1 d . .
H2A H -0.0404(17) -0.1761(13) 0.3818(3) 0.108 Uiso 1 calc R .
H2B H -0.1060(17) -0.0485(13) 0.4043(3) 0.108 Uiso 1 calc R .
C3 C -0.0441(14) -0.2032(13) 0.4429(3) 0.072(4) Uani 1 d . .
H3 H -0.0372(78) -0.1436(80) 0.4623(22) 0.030(22) Uiso 1 d . .
C4 C 0.0904(13) -0.2849(10) 0.4515(3) 0.056(3) Uani 1 d . .
C5 C 0.1034(14) -0.4109(12) 0.4226(3) 0.082(4) Uani 1 d . .
H5A H 0.0226(14) -0.4694(12) 0.4253(3) 0.123 Uiso 1 calc R .
H5B H 0.1856(14) -0.4635(12) 0.4292(3) 0.123 Uiso 1 calc R .
H5C H 0.1101(14) -0.3778(12) 0.3954(3) 0.123 Uiso 1 calc R .
C6 C 0.2195(12) -0.1972(11) 0.4461(3) 0.054(3) Uani 1 d . .
C7 C 0.2286(18) -0.1011(13) 0.4150(4) 0.073(4) Uani 1 d . .
H7 H 0.3121(104) -0.0623(98) 0.4048(28) 0.054(31) Uiso 1 d . .
C8 C 0.0849(10) -0.3388(11) 0.4959(3) 0.055(3) Uani 1 d . .
H8A H 0.0627(10) -0.2605(11) 0.5133(3) 0.066 Uiso 1 calc R .
H8B H 0.0091(10) -0.4055(11) 0.4982(3) 0.066 Uiso 1 calc R .
C9 C 0.2174(13) -0.4071(13) 0.5113(3) 0.064(3) Uani 1 d . .
H9 H 0.2334(72) -0.4806(83) 0.4966(21) 0.021(23) Uiso 1 d . .
C10 C 0.3421(12) -0.3078(12) 0.5062(3) 0.067(3) Uani 1 d . .
H10A H 0.3316(12) -0.2297(12) 0.5245(3) 0.081 Uiso 1 calc R .
H10B H 0.4272(12) -0.3567(12) 0.5133(3) 0.081 Uiso 1 calc R .
C11 C 0.3550(13) -0.2526(13) 0.4634(4) 0.086(4) Uani 1 d . .
H11A H 0.4239(13) -0.1784(13) 0.4630(4) 0.103 Uiso 1 calc R .
H11B H 0.3890(13) -0.3271(13) 0.4462(4) 0.103 Uiso 1 calc R .
C12 C 0.2007(13) -0.4685(12) 0.5545(3) 0.068(3) Uani 1 d . .
H12 H 0.1157(13) -0.5255(12) 0.5542(3) 0.082 Uiso 1 calc R .
C13 C 0.3172(15) -0.5630(12) 0.5658(3) 0.089(4) Uani 1 d . .
H13A H 0.3284(15) -0.6332(12) 0.5454(3) 0.134 Uiso 1 calc R .
H13B H 0.2965(15) -0.6069(12) 0.5911(3) 0.134 Uiso 1 calc R .
H13C H 0.4018(15) -0.5101(12) 0.5682(3) 0.134 Uiso 1 calc R .
C14 C -0.1778(14) -0.2888(14) 0.4427(4) 0.097(5) Uani 1 d . .
H14A H -0.1834(14) -0.3427(14) 0.4670(4) 0.145 Uiso 1 calc R .
H14B H -0.1778(14) -0.3503(14) 0.4199(4) 0.145 Uiso 1 calc R .
H14C H -0.2568(14) -0.2273(14) 0.4411(4) 0.145 Uiso 1 calc R .
C15 C 0.1781(18) -0.3544(17) 0.5859(3) 0.113(5) Uani 1 d . .
H15A H 0.1023(18) -0.2954(17) 0.5777(3) 0.170 Uiso 1 calc R .
H15B H 0.2615(18) -0.2996(17) 0.5885(3) 0.170 Uiso 1 calc R .
H15C H 0.1562(18) -0.3964(17) 0.6114(3) 0.170 Uiso 1 calc R .
Cl Cl 0.2361(3) 0.0495(3) 0.53267(9) 0.0792(9) Uani 1 d . .
Pd Pd 0.17145(10) 0.01755(9) 0.46298(3) 0.0705(3) Uani 1 d . .

loop_
_geom_bond_atom_site_label_1
_geom_bond_atom_site_label_2
_geom_bond_distance
_geom_bond_site_symmetry_2
_geom_bond_publ_flag
C1 C7 1.42(2) . ?
C1 C2 1.47(2) . ?
C1 Pd 2.226(14) . ?
C2 C3 1.522(15) . ?
C3 C14 1.52(2) . ?
C3 C4 1.53(2) . ?
C4 C6 1.51(2) . ?
C4 C5 1.548(13) . ?
C4 C8 1.563(13) . ?
C6 C7 1.385(15) . ?
C6 C11 1.515(15) . ?
C6 Pd 2.182(9) . ?
C7 Pd 2.032(11) . ?
C8 C9 1.517(14) . ?
C9 C10 1.54(2) . ?
C9 C12 1.560(14) . ?
C10 C11 1.522(14) . ?
C12 C13 1.485(15) . ?
C12 C15 1.53(2) . ?
Cl Pd 2.402(3) 7_556 ?
Cl Pd 2.416(3) . ?
Pd Cl 2.402(3) 7_556 ?
Pd Pd 3.224(2) 7_556 ?
